data_5910193
loop_
_publ_author_name
'Wyckoff, R. W. G.'

_publ_section_title
;
Page 467 from the Structure of Crystals, vol. 3 by Wyckoff R W G. 
published by Interscience Publishers, Inc. in 1951 
;
_journal_name_full 'The Structure of Crystals'
_journal_page_first 467
_journal_page_last 467
_journal_volume 3
_journal_year 1951
_chemical_formula_structural Zn2Mo3O8
_chemical_formula_sum 'Mo3 O8 Zn2'
_space_group_IT_number 186
_symmetry_cell_setting hexagonal
_symmetry_Int_Tables_number 186
_symmetry_space_group_name_Hall 'P 6c -2c'
_symmetry_space_group_name_H-M 'P 63 m c'
_audit_creation_date 2006-20-07
_audit_creation_method
;
Page 467 from the Structure of Crystals, vol. 3 by Wyckoff R W G. 
published by Interscience Publishers, Inc. in 1951 
;
_audit_update_record 'created by Girish Upreti, Portland State University'
_cell_angle_alpha 90
_cell_angle_beta 90
_cell_angle_gamma 120
_cell_length_a 5.775
_cell_length_b 5.775
_cell_length_c 9.915
_cell_volume 286.370
_cod_original_sg_symbol_H-M 'P 63 m c '
_cod_original_formula_sum 'Zn2 Mo3 O8'
_cod_database_code 5910193

loop_
_symmetry_equiv_pos_as_xyz
x,y,z
x-y,x,z+1/2
y,-x+y,z+1/2
-y,x-y,z
-x+y,-x,z
-x,-y,z+1/2
-x+y,y,z
x,x-y,z
-y,-x,z
y,x,z+1/2
x-y,-y,z+1/2
-x,-x+y,z+1/2

loop_
_atom_site_fract_x
_atom_site_fract_y
_atom_site_fract_z
_atom_site_label
0.33333 0.66667 -0.06250 Zn1
0.66667 0.33333 0.43750 Zn2
0.33333 0.66667 0.50000 Zn3
0.33333 0.66667 1.00000 Zn4
0.14600 -0.14600 0.25000 Mo1
0.14600 0.29200 0.25000 Mo2
-0.29200 -0.14600 0.25000 Mo3
-0.14600 0.14600 0.75000 Mo4
-0.14600 -0.29200 0.75000 Mo5
0.29200 0.14600 0.75000 Mo6
0.00000 0.00000 0.38500 O1
0.00000 0.00000 0.88500 O2
0.33333 0.66667 0.13300 O3
0.66667 0.33333 0.63300 O4
0.49000 -0.49000 0.36300 O5
0.49000 0.98000 0.36300 O6
-0.98000 -0.49000 0.36300 O7
-0.49000 0.49000 0.86300 O8
-0.49000 -0.98000 0.86300 O9
0.98000 0.49000 0.86300 O10
0.15600 -0.15600 0.63300 O11
0.15600 0.31200 0.63300 O12
-0.31200 -0.15600 0.63300 O13
-0.15600 0.15600 1.13300 O14
-0.15600 -0.31200 1.13300 O15
0.31200 0.15600 1.13300 O16
